data_4329957
loop_
_publ_author_name
'Claudio Schrenk'
'Florian Winter'
'Rainer P\"ottgen'
'Andreas Schnepf'

_publ_section_title
;
 {Sn9[Si(SiMe3)3]2}2-: A Metalloid Tin Cluster Compound With a Sn9 Core of
 Oxidation State Zero
;
_journal_name_full 'Inorganic Chemistry'
_journal_page_first 8583
_journal_page_last 8588
_journal_paper_doi 10.1021/ic3011647
_journal_volume 51
_journal_year 2012
_chemical_formula_sum 'C42 H118 Li2 N8 O0 Si8 Sn9'
_chemical_formula_weight 2042.25
_chemical_name_systematic
; 
 ? 
;
_space_group_IT_number 62
_symmetry_cell_setting orthorhombic
_symmetry_space_group_name_Hall '-P 2ac 2n'
_symmetry_space_group_name_H-M 'P n m a'
_atom_sites_solution_hydrogens geom
_atom_sites_solution_primary direct
_atom_sites_solution_secondary difmap
_audit_creation_method SHELXL-97
_cell_angle_alpha 90.00
_cell_angle_beta 90.00
_cell_angle_gamma 90.00
_cell_formula_units_Z 4
_cell_length_a 25.6917(12)
_cell_length_b 13.3508(6)
_cell_length_c 24.2803(11)
_cell_measurement_reflns_used 30825
_cell_measurement_temperature 101(2)
_cell_measurement_theta_max 28.115
_cell_measurement_theta_min 2.20
_cell_volume 8328.3(7)
_computing_structure_refinement 'SHELXL-97 (Sheldrick, 1997)'
_computing_structure_solution 'SHELXS-97 (Sheldrick, 1990)'
_diffrn_ambient_temperature 101(2)
_diffrn_measured_fraction_theta_full 0.988
_diffrn_measured_fraction_theta_max 0.988
_diffrn_radiation_monochromator graphite
_diffrn_radiation_source 'fine-focus sealed tube'
_diffrn_radiation_type MoK\a
_diffrn_radiation_wavelength 0.71073
_diffrn_reflns_av_R_equivalents 0.0585
_diffrn_reflns_av_sigmaI/netI 0.0452
_diffrn_reflns_limit_h_max 34
_diffrn_reflns_limit_h_min -32
_diffrn_reflns_limit_k_max 16
_diffrn_reflns_limit_k_min -17
_diffrn_reflns_limit_l_max 32
_diffrn_reflns_limit_l_min -32
_diffrn_reflns_number 115683
_diffrn_reflns_theta_full 28.39
_diffrn_reflns_theta_max 28.39
_diffrn_reflns_theta_min 1.59
_exptl_absorpt_coefficient_mu 2.795
_exptl_absorpt_correction_T_max 0.7457
_exptl_absorpt_correction_T_min 0.5973
_exptl_absorpt_correction_type numerical
_exptl_crystal_colour dark-brown
_exptl_crystal_density_diffrn 1.629
_exptl_crystal_description plate
_exptl_crystal_F_000 3976
_exptl_crystal_size_max 0.27
_exptl_crystal_size_mid 0.18
_exptl_crystal_size_min 0.05
_refine_diff_density_max 1.972
_refine_diff_density_min -1.565
_refine_diff_density_rms 0.199
_refine_ls_extinction_method none
_refine_ls_goodness_of_fit_ref 1.188
_refine_ls_hydrogen_treatment constr
_refine_ls_matrix_type full
_refine_ls_number_parameters 415
_refine_ls_number_reflns 10753
_refine_ls_number_restraints 12
_refine_ls_restrained_S_all 1.188
_refine_ls_R_factor_all 0.1094
_refine_ls_R_factor_gt 0.0587
_refine_ls_shift/su_max 0.002
_refine_ls_shift/su_mean 0.000
_refine_ls_structure_factor_coef Fsqd
_refine_ls_weighting_details 'calc w=1/[\s^2^(Fo^2^)+(0.0124P)^2^+117.0800P] where P=(Fo^2^+2Fc^2^)/3'
_refine_ls_weighting_scheme calc
_refine_ls_wR_factor_gt 0.1083
_refine_ls_wR_factor_ref 0.1307
_reflns_number_gt 7124
_reflns_number_total 10753
_reflns_threshold_expression >2sigma(I)
_cod_data_source_file ic3011647_si_001.cif
_cod_data_source_block cl9pnma
_cod_database_code 4329957

loop_
_symmetry_equiv_pos_as_xyz
'x, y, z'
'-x+1/2, -y, z+1/2'
'-x, y+1/2, -z'
'x+1/2, -y+1/2, -z+1/2'
'-x, -y, -z'
'x-1/2, y, -z-1/2'
'x, -y-1/2, z'
'-x-1/2, y-1/2, z-1/2'

loop_
_atom_site_label
_atom_site_type_symbol
_atom_site_fract_x
_atom_site_fract_y
_atom_site_fract_z
_atom_site_U_iso_or_equiv
_atom_site_adp_type
_atom_site_occupancy
_atom_site_symmetry_multiplicity
_atom_site_calc_flag
_atom_site_refinement_flags
_atom_site_disorder_assembly
_atom_site_disorder_group
Sn1 Sn 0.69790(3) -0.2500 0.85215(3) 0.03076(19) Uani 1 2 d S . .
Sn2 Sn 0.79518(3) -0.2500 0.95241(3) 0.02506(17) Uani 1 2 d S . .
Sn3 Sn 0.74742(2) -0.07716(4) 0.90113(2) 0.03265(14) Uani 1 1 d . . .
Sn4 Sn 0.72348(2) -0.12942(5) 1.02126(2) 0.03440(15) Uani 1 1 d . . .
Sn5 Sn 0.63648(2) -0.12826(6) 0.93226(2) 0.04156(17) Uani 1 1 d . . .
Sn6 Sn 0.62761(3) -0.2500 1.03338(4) 0.0495(3) Uani 1 2 d S . .
Si1 Si 0.88568(11) -0.2500 0.99835(12) 0.0246(6) Uani 1 2 d S . .
Si2 Si 0.64631(13) -0.2500 0.76097(13) 0.0344(8) Uani 1 2 d S . .
Si10 Si 0.89817(9) -0.1056(2) 1.05051(10) 0.0406(6) Uani 1 1 d . . .
Si11 Si 0.94209(12) -0.2500 0.92251(13) 0.0307(7) Uani 1 2 d S . .
Si20 Si 0.70937(18) -0.2500 0.69104(18) 0.0638(13) Uani 1 2 d S . .
Si21 Si 0.59592(10) -0.1052(2) 0.75325(10) 0.0414(6) Uani 1 1 d . . .
C10C C 0.8572(4) -0.1098(9) 1.1143(4) 0.057(3) Uani 1 1 d . . .
H10A H 0.8628 -0.0487 1.1358 0.085 Uiso 1 1 calc R . .
H10B H 0.8669 -0.1683 1.1364 0.085 Uiso 1 1 calc R . .
H10C H 0.8204 -0.1146 1.1040 0.085 Uiso 1 1 calc R . .
C10B C 0.9686(4) -0.0942(11) 1.0712(5) 0.085(5) Uani 1 1 d . . .
H10D H 0.9734 -0.0333 1.0931 0.127 Uiso 1 1 calc R . .
H10E H 0.9904 -0.0909 1.0381 0.127 Uiso 1 1 calc R . .
H10F H 0.9786 -0.1527 1.0932 0.127 Uiso 1 1 calc R . .
C10A C 0.8808(4) 0.0089(8) 1.0108(5) 0.059(3) Uani 1 1 d . . .
H10G H 0.8864 0.0683 1.0338 0.089 Uiso 1 1 calc R . .
H10H H 0.8441 0.0056 0.9999 0.089 Uiso 1 1 calc R . .
H10I H 0.9027 0.0132 0.9778 0.089 Uiso 1 1 calc R . .
C11B C 0.9289(4) -0.1362(8) 0.8796(4) 0.050(3) Uani 1 1 d . . .
H11A H 0.9523 -0.1356 0.8478 0.075 Uiso 1 1 calc R . .
H11B H 0.9346 -0.0759 0.9018 0.075 Uiso 1 1 calc R . .
H11C H 0.8927 -0.1376 0.8668 0.075 Uiso 1 1 calc R . .
C11A C 1.0122(5) -0.2500 0.9433(5) 0.044(3) Uani 1 2 d S . .
H11D H 1.0341 -0.2500 0.9103 0.067 Uiso 1 2 calc SR . .
H11E H 1.0195 -0.3099 0.9653 0.067 Uiso 0.50 1 calc PR . .
H11F H 1.0195 -0.1901 0.9653 0.067 Uiso 0.50 1 calc PR . .
C20B C 0.7512(5) -0.1389(12) 0.6972(6) 0.106(6) Uani 1 1 d . . .
H20A H 0.7774 -0.1398 0.6678 0.159 Uiso 1 1 calc R . .
H20B H 0.7687 -0.1395 0.7330 0.159 Uiso 1 1 calc R . .
H20C H 0.7300 -0.0783 0.6939 0.159 Uiso 1 1 calc R . .
C20A C 0.6800(8) -0.2500 0.6193(7) 0.127(11) Uani 1 2 d S . .
H20D H 0.7079 -0.2500 0.5918 0.190 Uiso 1 2 calc SR . .
H20E H 0.6584 -0.1901 0.6145 0.190 Uiso 0.50 1 calc PR . .
H20F H 0.6584 -0.3099 0.6145 0.190 Uiso 0.50 1 calc PR . .
C21C C 0.6351(4) 0.0081(8) 0.7681(4) 0.055(3) Uani 1 1 d . . .
H21A H 0.6131 0.0677 0.7644 0.082 Uiso 1 1 calc R . .
H21B H 0.6640 0.0123 0.7419 0.082 Uiso 1 1 calc R . .
H21C H 0.6488 0.0042 0.8057 0.082 Uiso 1 1 calc R . .
C21B C 0.5665(5) -0.0954(9) 0.6838(4) 0.063(3) Uani 1 1 d . . .
H21D H 0.5456 -0.0341 0.6815 0.095 Uiso 1 1 calc R . .
H21E H 0.5442 -0.1537 0.6770 0.095 Uiso 1 1 calc R . .
H21F H 0.5942 -0.0932 0.6560 0.095 Uiso 1 1 calc R . .
C21A C 0.5394(4) -0.1072(11) 0.8016(5) 0.071(4) Uani 1 1 d . . .
H21G H 0.5191 -0.0455 0.7972 0.106 Uiso 1 1 calc R . .
H21H H 0.5521 -0.1119 0.8395 0.106 Uiso 1 1 calc R . .
H21I H 0.5173 -0.1651 0.7933 0.106 Uiso 1 1 calc R . .
C10 C 0.6677(8) 0.2069(15) 0.9198(8) 0.053(5) Uani 0.50 1 d P . .
H10J H 0.6993 0.2175 0.8972 0.063 Uiso 0.50 1 calc PR . .
H10K H 0.6620 0.1338 0.9229 0.063 Uiso 0.50 1 calc PR . .
C11 C 0.6249(7) 0.2500 0.8927(7) 0.081(6) Uani 1 2 d S . .
H11G H 0.6207 0.2150 0.8570 0.097 Uiso 0.50 1 calc PR . .
H11H H 0.6340 0.3204 0.8843 0.097 Uiso 0.50 1 calc PR . .
C12 C 0.5448(5) 0.1618(8) 0.9048(5) 0.065(3) Uani 1 1 d . . .
H12A H 0.5111 0.1630 0.9237 0.097 Uiso 1 1 calc R . .
H12B H 0.5639 0.1014 0.9153 0.097 Uiso 1 1 calc R . .
H12C H 0.5392 0.1618 0.8648 0.097 Uiso 1 1 calc R . .
C14 C 0.7072(4) 0.1661(8) 0.9923(7) 0.091(5) Uani 1 1 d . . .
H14A H 0.6885 0.1046 0.9827 0.137 Uiso 1 1 calc R . .
H14B H 0.7137 0.1675 1.0320 0.137 Uiso 1 1 calc R . .
H14C H 0.7404 0.1680 0.9725 0.137 Uiso 1 1 calc R . .
C20 C 0.6049(15) 0.0417(19) 1.0625(13) 0.104(14) Uani 0.50 1 d P A 1
H20G H 0.6086 0.0168 1.0247 0.156 Uiso 0.50 1 calc PR A 1
H20H H 0.5848 -0.0066 1.0842 0.156 Uiso 0.50 1 calc PR A 1
H20I H 0.6394 0.0502 1.0790 0.156 Uiso 0.50 1 calc PR A 1
C20X C 0.6252(10) 0.0990(19) 1.0863(11) 0.066(7) Uani 0.50 1 d P A 2
H20J H 0.6419 0.0543 1.0596 0.099 Uiso 0.50 1 calc PR A 2
H20K H 0.6164 0.0611 1.1196 0.099 Uiso 0.50 1 calc PR A 2
H20L H 0.6492 0.1534 1.0958 0.099 Uiso 0.50 1 calc PR A 2
C24X C 0.5226(12) 0.105(3) 1.0406(17) 0.089(13) Uani 0.50 1 d P A 1
H24A H 0.5274 0.0660 1.0066 0.134 Uiso 0.50 1 calc PR A 1
H24B H 0.5001 0.1623 1.0333 0.134 Uiso 0.50 1 calc PR A 1
H24C H 0.5065 0.0620 1.0687 0.134 Uiso 0.50 1 calc PR A 1
C24 C 0.5426(12) 0.073(2) 1.0501(16) 0.068(10) Uani 0.50 1 d P A 2
H24D H 0.5530 0.0385 1.0163 0.101 Uiso 0.50 1 calc PR A 2
H24E H 0.5084 0.1042 1.0448 0.101 Uiso 0.50 1 calc PR A 2
H24F H 0.5408 0.0250 1.0805 0.101 Uiso 0.50 1 calc PR A 2
C25 C 0.5650(7) 0.1999(10) 1.1094(5) 0.113(6) Uani 1 1 d . . .
H25A H 0.5300 0.1788 1.1219 0.136 Uiso 1 1 calc R . .
H25B H 0.5898 0.1788 1.1383 0.136 Uiso 1 1 calc R . .
N10 N 0.6769(4) 0.2500 0.9773(5) 0.043(3) Uani 1 2 d S . .
N11 N 0.5747(4) 0.2500 0.9202(5) 0.050(3) Uani 1 2 d S . .
N20 N 0.5766(4) 0.1420(6) 1.0617(4) 0.054(2) Uani 1 1 d . . .
Li1 Li 0.5998(7) 0.2500 1.0039(8) 0.032(4) Uani 1 2 d S . .
Li2 Li 0.6479(7) -0.2500 1.2716(8) 0.027(4) Uani 1 2 d S . .
N40 N 0.7252(4) -0.2500 1.2392(5) 0.066(4) Uani 1 2 d SD . .
N40A N 0.6319(4) -0.2500 1.3562(4) 0.047(3) Uani 1 2 d SD . .
N31 N 0.6035(7) -0.1254(12) 1.2557(7) 0.042(4) Uani 0.50 1 d PD . 1
C31 C 0.5747(7) -0.1163(16) 1.3067(8) 0.046(5) Uani 0.50 1 d P . 1
H31A H 0.5454 -0.1644 1.3062 0.055 Uiso 0.50 1 calc PR . 1
H31B H 0.5599 -0.0480 1.3091 0.055 Uiso 0.50 1 calc PR . 1
C32 C 0.6073(7) -0.1354(16) 1.3571(9) 0.044(5) Uani 0.50 1 d P . 1
H32A H 0.5857 -0.1267 1.3905 0.052 Uiso 0.50 1 calc PR . 1
H32B H 0.6360 -0.0860 1.3586 0.052 Uiso 0.50 1 calc PR . 1
C33 C 0.5746(8) -0.119(3) 1.2025(11) 0.047(9) Uani 0.50 1 d PD . 1
H33A H 0.5545 -0.0565 1.2015 0.071 Uiso 0.50 1 calc PR . 1
H33B H 0.5509 -0.1761 1.1993 0.071 Uiso 0.50 1 calc PR . 1
H33C H 0.5994 -0.1199 1.1719 0.071 Uiso 0.50 1 calc PR . 1
C34 C 0.6375(13) -0.038(2) 1.2486(13) 0.057(7) Uani 0.50 1 d PD . 1
H34A H 0.6161 0.0218 1.2412 0.085 Uiso 0.50 1 calc PR . 1
H34B H 0.6612 -0.0490 1.2177 0.085 Uiso 0.50 1 calc PR . 1
H34C H 0.6577 -0.0269 1.2824 0.085 Uiso 0.50 1 calc PR . 1
C40 C 0.7678(5) -0.2500 1.2763(6) 0.065(5) Uani 1 2 d SD . 1
H40A H 0.8005 -0.2500 1.2556 0.098 Uiso 1 2 calc SR . 1
H40B H 0.7661 -0.3099 1.2996 0.098 Uiso 0.50 1 calc PR . 1
H40C H 0.7661 -0.1901 1.2996 0.098 Uiso 0.50 1 calc PR . 1
C41 C 0.7310(9) -0.1958(18) 1.1914(8) 0.067(7) Uani 0.50 1 d PD . 1
H41A H 0.7673 -0.1996 1.1791 0.100 Uiso 0.50 1 calc PR . 1
H41B H 0.7216 -0.1258 1.1982 0.100 Uiso 0.50 1 calc PR . 1
H41C H 0.7082 -0.2236 1.1628 0.100 Uiso 0.50 1 calc PR . 1
N31A N 0.6285(7) -0.1084(15) 1.2328(7) 0.038(4) Uani 0.50 1 d PD . 2
C31A C 0.6719(6) -0.0993(15) 1.1924(7) 0.038(4) Uani 0.50 1 d P . 2
H31A H 0.6733 -0.0298 1.1781 0.045 Uiso 0.50 1 calc PR . 2
H31B H 0.6654 -0.1446 1.1609 0.045 Uiso 0.50 1 calc PR . 2
C32A C 0.7240(7) -0.1256(16) 1.2189(8) 0.044(5) Uani 0.50 1 d P . 2
H32C H 0.7298 -0.0821 1.2513 0.052 Uiso 0.50 1 calc PR . 2
H32D H 0.7524 -0.1132 1.1922 0.052 Uiso 0.50 1 calc PR . 2
C33A C 0.5748(13) -0.115(4) 1.2104(19) 0.14(3) Uani 0.50 1 d PD . 2
H33D H 0.5656 -0.0509 1.1930 0.213 Uiso 0.50 1 calc PR . 2
H33E H 0.5504 -0.1288 1.2404 0.213 Uiso 0.50 1 calc PR . 2
H33F H 0.5730 -0.1685 1.1830 0.213 Uiso 0.50 1 calc PR . 2
C34A C 0.6295(16) -0.024(2) 1.2720(13) 0.073(11) Uani 0.50 1 d PD . 2
H34D H 0.6199 0.0376 1.2530 0.109 Uiso 0.50 1 calc PR . 2
H34E H 0.6646 -0.0176 1.2875 0.109 Uiso 0.50 1 calc PR . 2
H34F H 0.6046 -0.0373 1.3018 0.109 Uiso 0.50 1 calc PR . 2
C40A C 0.6751(5) -0.2500 1.3933(6) 0.070(5) Uani 1 2 d SD . 2
H40D H 0.6622 -0.2500 1.4313 0.105 Uiso 1 2 calc SR . 2
H40E H 0.6963 -0.1901 1.3870 0.105 Uiso 0.50 1 calc PR . 2
H40F H 0.6963 -0.3099 1.3870 0.105 Uiso 0.50 1 calc PR . 2
C41A C 0.5923(8) -0.1898(17) 1.3759(8) 0.056(6) Uani 0.50 1 d PD . 2
H41D H 0.5894 -0.1982 1.4159 0.085 Uiso 0.50 1 calc PR . 2
H41E H 0.5594 -0.2090 1.3584 0.085 Uiso 0.50 1 calc PR . 2
H41F H 0.6001 -0.1197 1.3674 0.085 Uiso 0.50 1 calc PR . 2

loop_
_atom_site_aniso_label
_atom_site_aniso_U_11
_atom_site_aniso_U_22
_atom_site_aniso_U_33
_atom_site_aniso_U_23
_atom_site_aniso_U_13
_atom_site_aniso_U_12
Sn1 0.0307(4) 0.0304(4) 0.0312(4) 0.000 -0.0094(3) 0.000
Sn2 0.0208(3) 0.0216(4) 0.0328(4) 0.000 -0.0058(3) 0.000
Sn3 0.0375(3) 0.0228(3) 0.0377(3) 0.0008(3) -0.0064(2) 0.0033(3)
Sn4 0.0307(3) 0.0409(3) 0.0316(3) -0.0089(3) -0.0069(2) 0.0093(3)
Sn5 0.0305(3) 0.0588(4) 0.0353(3) -0.0039(3) -0.0077(2) 0.0181(3)
Sn6 0.0260(4) 0.0900(8) 0.0324(5) 0.000 0.0022(4) 0.000
Si1 0.0194(14) 0.0329(17) 0.0216(14) 0.000 -0.0021(11) 0.000
Si2 0.0288(17) 0.048(2) 0.0261(16) 0.000 -0.0020(13) 0.000
Si10 0.0278(11) 0.0561(17) 0.0378(13) -0.0219(12) 0.0033(10) -0.0099(12)
Si11 0.0277(16) 0.040(2) 0.0247(15) 0.000 0.0036(12) 0.000
Si20 0.050(2) 0.097(4) 0.045(2) 0.000 0.014(2) 0.000
Si21 0.0362(13) 0.0527(17) 0.0352(13) 0.0112(12) -0.0100(10) 0.0026(12)
C10C 0.039(5) 0.087(9) 0.044(5) -0.029(6) 0.002(4) -0.011(6)
C10B 0.029(5) 0.131(13) 0.095(9) -0.074(9) -0.005(5) -0.008(7)
C10A 0.066(7) 0.037(6) 0.075(8) -0.019(5) 0.007(6) -0.016(5)
C11B 0.045(5) 0.055(7) 0.050(6) 0.021(5) 0.014(4) 0.005(5)
C11A 0.027(6) 0.071(10) 0.036(7) 0.000 0.007(5) 0.000
C20B 0.091(10) 0.117(13) 0.110(12) 0.000(10) 0.055(9) -0.048(10)
C20A 0.094(16) 0.25(3) 0.039(10) 0.000 0.021(10) 0.000
C21C 0.074(7) 0.042(6) 0.049(6) 0.002(5) -0.019(5) 0.003(6)
C21B 0.081(8) 0.058(7) 0.051(6) 0.014(6) -0.029(6) -0.011(6)
C21A 0.046(6) 0.102(10) 0.065(7) 0.019(7) -0.001(5) 0.028(7)
C10 0.053(11) 0.054(12) 0.051(11) 0.018(9) 0.007(9) 0.012(10)
C11 0.067(11) 0.135(19) 0.042(9) 0.000 0.008(8) 0.000
C12 0.073(8) 0.051(7) 0.071(8) -0.005(6) -0.016(6) 0.000(6)
C14 0.060(7) 0.034(6) 0.180(15) -0.001(8) 0.061(9) 0.004(6)
C20 0.18(4) 0.032(15) 0.10(2) 0.027(15) 0.07(2) 0.021(19)
C20X 0.068(15) 0.049(15) 0.081(18) 0.033(14) 0.014(13) 0.023(13)
C24X 0.07(2) 0.11(3) 0.09(2) 0.04(2) -0.002(19) -0.06(2)
C24 0.07(2) 0.046(16) 0.09(2) -0.015(15) 0.005(17) 0.023(15)
C25 0.203(18) 0.081(10) 0.056(8) -0.006(7) 0.042(10) -0.067(11)
N10 0.033(6) 0.040(6) 0.057(7) 0.000 0.010(5) 0.000
N11 0.041(6) 0.061(8) 0.047(7) 0.000 -0.004(5) 0.000
N20 0.064(6) 0.035(5) 0.063(5) 0.002(4) 0.030(5) 0.001(4)
Li1 0.027(10) 0.025(10) 0.043(11) 0.000 0.013(8) 0.000
Li2 0.026(9) 0.021(10) 0.033(10) 0.000 -0.006(8) 0.000
N40 0.025(6) 0.131(14) 0.042(7) 0.000 0.005(5) 0.000
N40A 0.023(5) 0.077(9) 0.041(6) 0.000 0.002(5) 0.000
N31 0.049(10) 0.033(9) 0.044(10) -0.001(8) -0.003(8) 0.010(8)
C31 0.029(9) 0.046(12) 0.063(12) -0.018(10) 0.003(8) 0.009(9)
C32 0.028(9) 0.047(12) 0.056(13) -0.015(11) 0.006(9) 0.005(9)
C33 0.018(9) 0.07(2) 0.050(15) 0.004(15) -0.018(9) 0.005(13)
C34 0.066(17) 0.045(19) 0.06(2) 0.002(15) 0.016(16) 0.001(15)
C40 0.037(8) 0.102(14) 0.057(10) 0.000 -0.002(7) 0.000
C41 0.059(14) 0.091(19) 0.051(13) 0.012(13) 0.016(11) -0.010(13)
N31A 0.042(10) 0.039(11) 0.032(9) -0.004(8) -0.010(7) 0.001(9)
C31A 0.042(9) 0.042(11) 0.029(8) 0.000(8) 0.010(7) 0.006(9)
C32A 0.037(9) 0.060(13) 0.034(9) 0.002(10) 0.003(8) -0.018(10)
C33A 0.23(5) 0.12(4) 0.07(3) -0.04(3) -0.06(3) 0.14(4)
C34A 0.11(3) 0.045(16) 0.06(2) -0.015(16) 0.022(19) 0.018(16)
C40A 0.039(8) 0.135(17) 0.034(8) 0.000 -0.008(6) 0.000
C41A 0.064(15) 0.074(17) 0.032(10) 0.009(11) 0.011(10) 0.003(13)

loop_
_atom_type_symbol
_atom_type_description
_atom_type_scat_dispersion_real
_atom_type_scat_dispersion_imag
_atom_type_scat_source
C C 0.0033 0.0016 'International Tables Vol C Tables 4.2.6.8 and 6.1.1.4'
H H 0.0000 0.0000 'International Tables Vol C Tables 4.2.6.8 and 6.1.1.4'
Li Li -0.0003 0.0001 'International Tables Vol C Tables 4.2.6.8 and 6.1.1.4'
N N 0.0061 0.0033 'International Tables Vol C Tables 4.2.6.8 and 6.1.1.4'
O O 0.0106 0.0060 'International Tables Vol C Tables 4.2.6.8 and 6.1.1.4'
Si Si 0.0817 0.0704 'International Tables Vol C Tables 4.2.6.8 and 6.1.1.4'
Sn Sn -0.6537 1.4246 'International Tables Vol C Tables 4.2.6.8 and 6.1.1.4'

loop_
_geom_angle_atom_site_label_1
_geom_angle_atom_site_label_2
_geom_angle_atom_site_label_3
_geom_angle
_geom_angle_site_symmetry_1
_geom_angle_site_symmetry_3
Si2 Sn1 Sn3 125.38(2) . .
Si2 Sn1 Sn3 125.38(2) . 7
Sn3 Sn1 Sn3 105.92(3) . 7
Si2 Sn1 Sn5 106.71(7) . 7
Sn3 Sn1 Sn5 113.53(3) . 7
Sn3 Sn1 Sn5 61.97(2) 7 7
Si2 Sn1 Sn5 106.71(7) . .
Sn3 Sn1 Sn5 61.97(2) . .
Sn3 Sn1 Sn5 113.53(3) 7 .
Sn5 Sn1 Sn5 65.96(3) 7 .
Si1 Sn2 Sn3 124.62(2) . 7
Si1 Sn2 Sn3 124.62(2) . .
Sn3 Sn2 Sn3 105.70(3) 7 .
Si1 Sn2 Sn4 108.45(6) . 7
Sn3 Sn2 Sn4 63.006(19) 7 7
Sn3 Sn2 Sn4 114.35(3) . 7
Si1 Sn2 Sn4 108.45(6) . .
Sn3 Sn2 Sn4 114.35(3) 7 .
Sn3 Sn2 Sn4 63.006(19) . .
Sn4 Sn2 Sn4 65.82(3) 7 .
Sn1 Sn3 Sn2 74.17(2) . .
Sn1 Sn3 Sn5 60.55(2) . .
Sn2 Sn3 Sn5 96.43(3) . .
Sn1 Sn3 Sn4 96.98(3) . .
Sn2 Sn3 Sn4 59.58(2) . .
Sn5 Sn3 Sn4 61.414(19) . .
Sn6 Sn4 Sn2 106.15(2) . .
Sn6 Sn4 Sn3 112.72(3) . .
Sn2 Sn4 Sn3 57.414(19) . .
Sn6 Sn4 Sn5 58.20(2) . .
Sn2 Sn4 Sn5 93.30(2) . .
Sn3 Sn4 Sn5 58.741(19) . .
Sn6 Sn4 Sn4 57.019(15) . 7
Sn2 Sn4 Sn4 57.088(15) . 7
Sn3 Sn4 Sn4 103.172(16) . 7
Sn5 Sn4 Sn4 90.286(19) . 7
Sn6 Sn5 Sn1 106.43(3) . .
Sn6 Sn5 Sn3 113.85(3) . .
Sn1 Sn5 Sn3 57.47(2) . .
Sn6 Sn5 Sn4 58.33(2) . .
Sn1 Sn5 Sn4 94.02(2) . .
Sn3 Sn5 Sn4 59.845(19) . .
Sn6 Sn5 Sn5 56.609(17) . 7
Sn1 Sn5 Sn5 57.019(17) . 7
Sn3 Sn5 Sn5 103.026(17) . 7
Sn4 Sn5 Sn5 89.715(19) . 7
Sn5 Sn6 Sn5 66.78(3) 7 .
Sn5 Sn6 Sn4 98.78(3) 7 .
Sn5 Sn6 Sn4 63.47(2) . .
Sn5 Sn6 Sn4 63.47(2) 7 7
Sn5 Sn6 Sn4 98.78(3) . 7
Sn4 Sn6 Sn4 65.96(3) . 7
Si10 Si1 Si10 111.75(19) . 7
Si10 Si1 Si11 110.00(11) . .
Si10 Si1 Si11 110.00(11) 7 .
Si10 Si1 Sn2 111.07(10) . .
Si10 Si1 Sn2 111.07(10) 7 .
Si11 Si1 Sn2 102.58(13) . .
Si21 Si2 Si21 111.82(19) 7 .
Si21 Si2 Si20 108.96(13) 7 .
Si21 Si2 Si20 108.96(13) . .
Si21 Si2 Sn1 110.72(11) 7 .
Si21 Si2 Sn1 110.72(11) . .
Si20 Si2 Sn1 105.43(17) . .
C10A Si10 C10C 108.5(5) . .
C10A Si10 C10B 107.6(6) . .
C10C Si10 C10B 108.8(5) . .
C10A Si10 Si1 111.4(3) . .
C10C Si10 Si1 110.3(4) . .
C10B Si10 Si1 110.1(4) . .
C11A Si11 C11B 109.0(4) . 7
C11A Si11 C11B 109.0(4) . .
C11B Si11 C11B 108.4(7) 7 .
C11A Si11 Si1 112.5(4) . .
C11B Si11 Si1 109.0(3) 7 .
C11B Si11 Si1 109.0(3) . .
C20B Si20 C20B 107.6(11) . 7
C20B Si20 C20A 107.9(6) . .
C20B Si20 C20A 107.9(6) 7 .
C20B Si20 Si2 110.2(5) . .
C20B Si20 Si2 110.2(5) 7 .
C20A Si20 Si2 112.9(7) . .
C21C Si21 C21B 109.9(5) . .
C21C Si21 C21A 108.2(6) . .
C21B Si21 C21A 104.8(5) . .
C21C Si21 Si2 111.1(4) . .
C21B Si21 Si2 111.0(4) . .
C21A Si21 Si2 111.7(4) . .
C11 C10 N10 113.3(15) . .
C10 C11 N11 118.7(14) . .
C10 C11 Li1 74.1(11) . .
N11 C11 Li1 49.2(8) . .
C25 C25 N20 122.9(6) 7_565 .
C14 N10 C14 105.0(13) 7_565 .
C14 N10 C10 128.3(12) 7_565 .
C14 N10 C10 91.3(10) . .
C14 N10 C10 91.3(10) 7_565 7_565
C14 N10 C10 128.3(12) . 7_565
C10 N10 C10 44.2(15) . 7_565
C14 N10 Li1 116.4(7) 7_565 .
C14 N10 Li1 116.4(7) . .
C10 N10 Li1 97.8(11) . .
C10 N10 Li1 97.8(11) 7_565 .
C11 N11 C12 110.5(8) . .
C11 N11 C12 110.5(8) . 7_565
C12 N11 C12 108.0(12) . 7_565
C11 N11 Li1 99.7(10) . .
C12 N11 Li1 113.9(7) . .
C12 N11 Li1 113.9(7) 7_565 .
C24 N20 C25 114.8(18) . .
C24 N20 C20X 112.1(17) . .
C25 N20 C20X 93.4(15) . .
C24 N20 C20 72.6(19) . .
C25 N20 C20 124.6(16) . .
C20X N20 C20 42.4(16) . .
C24 N20 C24X 26.4(18) . .
C25 N20 C24X 104.7(19) . .
C20X N20 C24X 138.5(19) . .
C20 N20 C24X 98(2) . .
C24 N20 Li1 122.1(19) . .
C25 N20 Li1 103.3(8) . .
C20X N20 Li1 107.1(12) . .
C20 N20 Li1 118.5(12) . .
C24X N20 Li1 104.6(14) . .
N10 Li1 N20 118.5(8) . 7_565
N10 Li1 N20 118.5(8) . .
N20 Li1 N20 86.8(9) 7_565 .
N10 Li1 N11 89.6(9) . .
N20 Li1 N11 123.5(7) 7_565 .
N20 Li1 N11 123.5(7) . .
N10 Li1 C10 33.5(6) . 7_565
N20 Li1 C10 122.3(6) 7_565 7_565
N20 Li1 C10 145.3(7) . 7_565
N11 Li1 C10 58.9(7) . 7_565
N10 Li1 C11 58.5(7) . .
N20 Li1 C11 135.8(5) 7_565 .
N20 Li1 C11 135.8(5) . .
N11 Li1 C11 31.1(5) . .
C10 Li1 C11 29.4(5) 7_565 .
N31 Li2 N31 108.2(12) 7 .
N31 Li2 N40A 94.3(8) 7 .
N31 Li2 N40A 94.3(8) . .
N31 Li2 N40 116.6(8) 7 .
N31 Li2 N40 116.6(8) . .
N40A Li2 N40 123.0(9) . .
N31 Li2 N31A 23.8(5) 7 7
N31 Li2 N31A 119.7(10) . 7
N40A Li2 N31A 112.4(7) . 7
N40 Li2 N31A 93.1(8) . 7
N31 Li2 N31A 119.7(10) 7 .
N31 Li2 N31A 23.8(5) . .
N40A Li2 N31A 112.4(7) . .
N40 Li2 N31A 93.1(8) . .
N31A Li2 N31A 121.1(12) 7 .
N31 Li2 C31 31.4(7) 7 7
N31 Li2 C31 101.9(10) . 7
N40A Li2 C31 63.8(6) . 7
N40 Li2 C31 139.1(5) . 7
N31A Li2 C31 53.7(7) 7 7
N31A Li2 C31 123.1(10) . 7
N31 Li2 C31 101.9(10) 7 .
N31 Li2 C31 31.4(7) . .
N40A Li2 C31 63.8(6) . .
N40 Li2 C31 139.1(5) . .
N31A Li2 C31 123.1(10) 7 .
N31A Li2 C31 53.7(7) . .
C31 Li2 C31 81.7(10) 7 .
N31 Li2 C32 112.2(10) 7 .
N31 Li2 C32 59.1(8) . .
N40A Li2 C32 36.3(5) . .
N40 Li2 C32 128.6(7) . .
N31A Li2 C32 135.8(10) 7 .
N31A Li2 C32 76.0(7) . .
C31 Li2 C32 82.4(8) 7 .
C31 Li2 C32 31.6(6) . .
N31 Li2 C32 59.1(8) 7 7
N31 Li2 C32 112.2(10) . 7
N40A Li2 C32 36.3(5) . 7
N40 Li2 C32 128.6(7) . 7
N31A Li2 C32 76.0(7) 7 7
N31A Li2 C32 135.8(10) . 7
C31 Li2 C32 31.6(6) 7 7
C31 Li2 C32 82.4(8) . 7
C32 Li2 C32 66.7(11) . 7
C41 N40 C41 63(2) 7 .
C41 N40 C40 116.9(13) 7 .
C41 N40 C40 116.9(13) . .
C41 N40 C32A 42.1(11) 7 7
C41 N40 C32A 105.4(16) . 7
C40 N40 C32A 101.2(7) . 7
C41 N40 C32A 105.4(16) 7 .
C41 N40 C32A 42.1(11) . .
C40 N40 C32A 101.2(7) . .
C32A N40 C32A 146.9(15) 7 .
C41 N40 Li2 114.3(12) 7 .
C41 N40 Li2 114.3(12) . .
C40 N40 Li2 118.8(10) . .
C32A N40 Li2 95.1(7) 7 .
C32A N40 Li2 95.1(7) . .
C41A N40A C41A 71(2) 7 .
C41A N40A C40A 110.7(12) 7 .
C41A N40A C40A 110.7(12) . .
C41A N40A C32 34.7(10) 7 7
C41A N40A C32 104.7(16) . 7
C40A N40A C32 106.7(8) . 7
C41A N40A C32 104.7(15) 7 .
C41A N40A C32 34.7(10) . .
C40A N40A C32 106.7(8) . .
C32 N40A C32 135.2(15) 7 .
C41A N40A Li2 119.0(11) 7 .
C41A N40A Li2 119.0(11) . .
C40A N40A Li2 117.7(10) . .
C32 N40A Li2 95.0(9) 7 .
C32 N40A Li2 95.0(9) . .
C31 N31 C34 109.6(18) . .
C31 N31 C33 118.8(18) . .
C34 N31 C33 99(2) . .
C31 N31 Li2 101.0(13) . .
C34 N31 Li2 109.7(18) . .
C33 N31 Li2 119.1(19) . .
N31 C31 C32 113.4(15) . .
N31 C31 Li2 47.6(9) . .
C32 C31 Li2 76.1(11) . .
C31 C32 N40A 111.0(14) . .
C31 C32 Li2 72.3(11) . .
N40A C32 Li2 48.6(7) . .
C34A N31A C33A 107(3) . .
C34A N31A C31A 111(2) . .
C33A N31A C31A 117(2) . .
C34A N31A Li2 112.2(19) . .
C33A N31A Li2 109(3) . .
C31A N31A Li2 100.7(12) . .
N31A C31A C32A 111.1(14) . .
C31A C32A N40 110.9(14) . .

loop_
_geom_bond_atom_site_label_1
_geom_bond_atom_site_label_2
_geom_bond_distance
_geom_bond_site_symmetry_2
Sn1 Si2 2.580(3) .
Sn1 Sn3 2.8909(7) .
Sn1 Sn3 2.8909(7) 7
Sn1 Sn5 2.9858(9) 7
Sn1 Sn5 2.9858(9) .
Sn2 Si1 2.579(3) .
Sn2 Sn3 2.8950(7) 7
Sn2 Sn3 2.8950(7) .
Sn2 Sn4 2.9629(9) 7
Sn2 Sn4 2.9629(9) .
Sn3 Sn5 3.0267(9) .
Sn3 Sn4 3.0615(8) .
Sn4 Sn6 2.9573(10) .
Sn4 Sn5 3.1091(8) .
Sn4 Sn4 3.2197(13) 7
Sn5 Sn6 2.9533(10) .
Sn5 Sn5 3.2507(15) 7
Sn6 Sn5 2.9533(10) 7
Sn6 Sn4 2.9573(10) 7
Si1 Si10 2.329(3) .
Si1 Si10 2.329(3) 7
Si1 Si11 2.343(4) .
Si2 Si21 2.334(3) 7
Si2 Si21 2.334(3) .
Si2 Si20 2.347(5) .
Si10 C10A 1.862(12) .
Si10 C10C 1.873(9) .
Si10 C10B 1.883(10) .
Si11 C11A 1.870(12) .
Si11 C11B 1.873(10) 7
Si11 C11B 1.873(10) .
Si20 C20B 1.838(14) .
Si20 C20B 1.838(14) 7
Si20 C20A 1.898(19) .
Si21 C21C 1.852(11) .
Si21 C21B 1.853(10) .
Si21 C21A 1.867(11) .
C10 C11 1.40(2) .
C10 N10 1.53(2) .
C11 N11 1.454(19) .
C11 Li1 2.78(3) .
C12 N11 1.455(12) .
C14 N10 1.412(13) .
C20 N20 1.52(3) .
C20X N20 1.50(2) .
C24X N20 1.56(3) .
C24 N20 1.30(4) .
C25 C25 1.34(3) 7_565
C25 N20 1.424(14) .
N10 C14 1.412(13) 7_565
N10 C10 1.53(2) 7_565
N10 Li1 2.08(2) .
N11 C12 1.455(12) 7_565
N11 Li1 2.13(2) .
N20 Li1 2.099(16) .
Li1 N20 2.099(16) 7_565
Li1 C10 2.75(3) 7_565
Li2 N31 2.054(19) 7
Li2 N31 2.054(19) .
Li2 N40A 2.10(2) .
Li2 N40 2.13(2) .
Li2 N31A 2.17(2) 7
Li2 N31A 2.17(2) .
Li2 C31 2.73(2) 7
Li2 C31 2.73(2) .
Li2 C32 2.78(2) .
Li2 C32 2.78(2) 7
N40 C41 1.375(14) 7
N40 C41 1.375(14) .
N40 C40 1.418(13) .
N40 C32A 1.73(2) 7
N40 C32A 1.73(2) .
N40A C41A 1.380(15) 7
N40A C41A 1.380(14) .
N40A C40A 1.430(12) .
N40A C32 1.65(2) 7
N40A C32 1.65(2) .
N31 C31 1.45(3) .
N31 C34 1.472(17) .
N31 C33 1.491(18) .
C31 C32 1.50(3) .
N31A C34A 1.472(17) .
N31A C33A 1.485(19) .
N31A C31A 1.49(2) .
C31A C32A 1.53(2) .
